data_7702246
loop_
_publ_author_name
'Wang, Wen-Min'
'He, Li-Yuan'
'Wang, Xin-Xin'
'Shi, Ying'
'Wu, Zhi-Lei'
'Cui, Jian-Zhong'

_publ_section_title
;
 Linear-shaped Ln and Ln clusters constructed by a polydentate Schiff base
 ligand and a \b-diketone co-ligand: structures, fluorescence properties,
 magnetic refrigeration and single-molecule magnet behavior.
;
_journal_issue 44
_journal_name_full 'Dalton transactions (Cambridge, England : 2003)'
_journal_page_first 16744
_journal_page_last 16755
_journal_paper_doi 10.1039/c9dt03478a
_journal_volume 48
_journal_year 2019
_chemical_formula_moiety 'C64 H90 N6 Nd4 O26, 2(C H4 O)'
_chemical_formula_sum 'C66 H98 N6 Nd4 O28'
_chemical_formula_weight 2000.46
_space_group_crystal_system trigonal
_space_group_IT_number 148
_space_group_name_Hall '-R 3'
_space_group_name_H-M_alt 'R -3 :H'
_atom_sites_solution_hydrogens mixed
_audit_creation_date 2018-05-16
_audit_creation_method
;
Olex2 1.2
(compiled 2018.04.26 svn.r3504 for OlexSys, GUI svn.r5492)
;
_audit_update_record
;
2019-08-25 deposited with the CCDC.	2019-10-15 downloaded from the CCDC.
;
_cell_angle_alpha 90
_cell_angle_beta 90
_cell_angle_gamma 120
_cell_formula_units_Z 9
_cell_length_a 47.810(3)
_cell_length_b 47.810(3)
_cell_length_c 9.5696(6)
_cell_measurement_reflns_used 9952
_cell_measurement_temperature 150(2)
_cell_measurement_theta_max 26.38
_cell_measurement_theta_min 2.34
_cell_volume 18944(2)
_computing_cell_refinement 'SAINT v8.37A (Bruker, 2015)'
_computing_data_reduction 'SAINT v8.37A (Bruker, 2015)'
_computing_molecular_graphics 'Olex2 (Dolomanov et al., 2009)'
_computing_publication_material 'Olex2 (Dolomanov et al., 2009)'
_computing_structure_refinement 'XL (Sheldrick, 2008)'
_diffrn_ambient_temperature 150.0
_diffrn_measured_fraction_theta_full 0.999
_diffrn_measured_fraction_theta_max 0.999
_diffrn_measurement_device_type 'Bruker APEX-II CCD'
_diffrn_measurement_method '\f and \w scans'
_diffrn_radiation_type MoK\a
_diffrn_radiation_wavelength 0.71073
_diffrn_reflns_av_R_equivalents 0.0668
_diffrn_reflns_av_unetI/netI 0.0329
_diffrn_reflns_Laue_measured_fraction_full 0.999
_diffrn_reflns_Laue_measured_fraction_max 0.999
_diffrn_reflns_limit_h_max 58
_diffrn_reflns_limit_h_min -58
_diffrn_reflns_limit_k_max 58
_diffrn_reflns_limit_k_min -54
_diffrn_reflns_limit_l_max 11
_diffrn_reflns_limit_l_min -11
_diffrn_reflns_number 73132
_diffrn_reflns_point_group_measured_fraction_full 0.999
_diffrn_reflns_point_group_measured_fraction_max 0.999
_diffrn_reflns_theta_full 25.242
_diffrn_reflns_theta_max 26.016
_diffrn_reflns_theta_min 2.184
_diffrn_standards_number 0
_exptl_absorpt_coefficient_mu 2.501
_exptl_absorpt_correction_T_max 0.7454
_exptl_absorpt_correction_T_min 0.5486
_exptl_absorpt_correction_type multi-scan
_exptl_absorpt_process_details
;
SADABS-2016/2 (Bruker,2016/2) was used for absorption correction.
wR2(int) was 0.1132 before and 0.0685 after correction.
The Ratio of minimum to maximum transmission is 0.7360.
The \l/2 correction factor is Not present.
;
_exptl_crystal_colour colorless
_exptl_crystal_density_diffrn 1.578
_exptl_crystal_description block
_exptl_crystal_F_000 9000
_exptl_crystal_size_max 0.29
_exptl_crystal_size_mid 0.21
_exptl_crystal_size_min 0.14
_refine_diff_density_max 1.713
_refine_diff_density_min -1.278
_refine_diff_density_rms 0.160
_refine_ls_extinction_method none
_refine_ls_goodness_of_fit_ref 1.068
_refine_ls_hydrogen_treatment mixed
_refine_ls_matrix_type full
_refine_ls_number_parameters 493
_refine_ls_number_reflns 8287
_refine_ls_number_restraints 13
_refine_ls_restrained_S_all 1.070
_refine_ls_R_factor_all 0.0582
_refine_ls_R_factor_gt 0.0415
_refine_ls_shift/su_max 0.004
_refine_ls_shift/su_mean 0.000
_refine_ls_structure_factor_coef Fsqd
_refine_ls_weighting_details 'w=1/[\s^2^(Fo^2^)+(0.0521P)^2^+221.5431P] where P=(Fo^2^+2Fc^2^)/3'
_refine_ls_weighting_scheme calc
_refine_ls_wR_factor_gt 0.0988
_refine_ls_wR_factor_ref 0.1086
_reflns_Friedel_coverage 0.000
_reflns_number_gt 6592
_reflns_number_total 8287
_reflns_threshold_expression 'I > 2\s(I)'
_cod_data_source_file c9dt03478a2.cif
_cod_data_source_block 1
_cod_original_sg_symbol_H-M 'R -3'
_cod_database_code 7702246
_shelx_shelxl_version_number 2016/6
_shelx_space_group_comment
;
The symmetry employed for this shelxl refinement is uniquely defined
by the following loop, which should always be used as a source of
symmetry information in preference to the above space-group names.
They are only intended as comments.
;
_shelx_estimated_absorpt_t_max 0.721
_shelx_estimated_absorpt_t_min 0.531
_olex2_refinement_description
;
1. Fixed Uiso
 At 1.2 times of:
  All C(H) groups, All C(H,H) groups
 At 1.5 times of:
  All C(H,H,H) groups, All O(H) groups
2. Restrained distances
 O13-H13
 0.87 with sigma of 0.01
 O12-H12
 0.87 with sigma of 0.01
 O11-H11
 0.87 with sigma of 0.01
 O10-H10
 0.87 with sigma of 0.01
 N2-H14
 2.2 with sigma of 0.02
 C32-H13
 1.927127 with sigma of 0.02
 Nd1-H13
 3.102604 with sigma of 0.02
 C31-H12
 1.941813 with sigma of 0.02
 Nd2-H12
 3.186771 with sigma of 0.02
 C30-H11
 1.935613 with sigma of 0.02
 Nd1-H11
 3.357953 with sigma of 0.02
 C29-H10
 1.908648 with sigma of 0.02
 Nd2-H10
 3.062567 with sigma of 0.02
3.a Secondary CH2 refined with riding coordinates:
 C26(H26A,H26B)
3.b Aromatic/amide H refined with riding coordinates:
 C7(H7), C16(H16), C4(H4), C11(H11A), C1(H1), C10(H10A), C2(H2), C3(H3), C9(H9)
3.c Idealised Me refined as rotating group:
 C30(H30A,H30B,H30C), C29(H29A,H29B,H29C), C33(H33A,H33B,H33C), C14(H14A,H14B,
 H14C), C23(H23A,H23B,H23C), C31(H31A,H31B,H31C), C18(H18A,H18B,H18C), C32(H32A,
 H32B,H32C), C19(H19A,H19B,H19C), C24(H24A,H24B,H24C), C28(H28A,H28B,H28C)
3.d Idealised tetrahedral OH refined as rotating group:
 O14(H14)
;
_olex2_submission_special_instructions 'No special instructions were received'

loop_
_space_group_symop_operation_xyz
'x, y, z'
'-y, x-y, z'
'-x+y, -x, z'
'x+2/3, y+1/3, z+1/3'
'-y+2/3, x-y+1/3, z+1/3'
'-x+y+2/3, -x+1/3, z+1/3'
'x+1/3, y+2/3, z+2/3'
'-y+1/3, x-y+2/3, z+2/3'
'-x+y+1/3, -x+2/3, z+2/3'
'-x, -y, -z'
'y, -x+y, -z'
'x-y, x, -z'
'-x+2/3, -y+1/3, -z+1/3'
'y+2/3, -x+y+1/3, -z+1/3'
'x-y+2/3, x+1/3, -z+1/3'
'-x+1/3, -y+2/3, -z+2/3'
'y+1/3, -x+y+2/3, -z+2/3'
'x-y+1/3, x+2/3, -z+2/3'

loop_
_atom_site_label
_atom_site_type_symbol
_atom_site_fract_x
_atom_site_fract_y
_atom_site_fract_z
_atom_site_U_iso_or_equiv
_atom_site_adp_type
_atom_site_occupancy
_atom_site_site_symmetry_order
_atom_site_calc_flag
_atom_site_refinement_flags_posn
Nd1 Nd 0.45266(2) 0.48128(2) 0.50438(3) 0.01942(9) Uani 1 1 d D
Nd2 Nd 0.39751(2) 0.52256(2) 0.53156(3) 0.02451(9) Uani 1 1 d D
O2 O 0.49725(8) 0.47734(8) 0.5993(3) 0.0202(7) Uani 1 1 d .
O1 O 0.41275(8) 0.48557(8) 0.6425(3) 0.0234(8) Uani 1 1 d .
O3 O 0.54888(8) 0.47025(8) 0.5513(3) 0.0219(7) Uani 1 1 d .
O7 O 0.39659(9) 0.51746(9) 0.2771(4) 0.0297(9) Uani 1 1 d .
O13 O 0.43045(9) 0.48189(9) 0.2585(4) 0.0286(8) Uani 1 1 d D
H13 H 0.4227(12) 0.4950(9) 0.249(3) 0.043 Uiso 1 1 d DR
O9 O 0.38121(10) 0.55200(10) 0.6909(4) 0.0332(9) Uani 1 1 d .
O12 O 0.36266(9) 0.46183(10) 0.4502(4) 0.0328(9) Uani 1 1 d D
H12 H 0.3715(9) 0.4496(7) 0.457(5) 0.049 Uiso 1 1 d DR
O4 O 0.39840(9) 0.43223(9) 0.4710(4) 0.0274(8) Uani 1 1 d .
O11 O 0.48234(8) 0.52720(9) 0.7120(4) 0.0261(8) Uani 1 1 d D
H11 H 0.5005(7) 0.5453(6) 0.692(2) 0.039 Uiso 1 1 d DR
O10 O 0.44048(10) 0.55140(10) 0.7156(4) 0.0372(10) Uani 1 1 d D
H10 H 0.4543(9) 0.5446(8) 0.728(5) 0.056 Uiso 1 1 d DR
O5 O 0.45637(8) 0.43913(8) 0.3739(4) 0.0265(8) Uani 1 1 d .
O6 O 0.34713(10) 0.51584(11) 0.4504(4) 0.0374(10) Uani 1 1 d .
O8 O 0.41638(12) 0.57574(10) 0.4483(4) 0.0438(11) Uani 1 1 d .
O14 O 0.36686(16) 0.37455(16) 0.8530(8) 0.094(2) Uani 1 1 d .
H14 H 0.380755 0.394117 0.863697 0.141 Uiso 1 1 calc DGR
N2 N 0.40574(10) 0.44471(11) 0.7936(4) 0.0244(10) Uani 1 1 d D
N1 N 0.35952(11) 0.48341(12) 0.7333(4) 0.0296(10) Uani 1 1 d .
C13 C 0.49946(12) 0.45450(12) 0.6721(5) 0.0203(10) Uani 1 1 d .
C6 C 0.39685(13) 0.46403(13) 0.7385(5) 0.0259(12) Uani 1 1 d .
N3 N 0.43472(10) 0.44956(11) 0.7357(4) 0.0244(9) Uani 1 1 d .
C5 C 0.36635(12) 0.46180(13) 0.7899(5) 0.0262(12) Uani 1 1 d .
C30 C 0.48599(16) 0.52000(15) 0.8558(5) 0.0374(14) Uani 1 1 d D
H30A H 0.495784 0.506243 0.857873 0.056 Uiso 1 1 calc GR
H30B H 0.464741 0.508717 0.900820 0.056 Uiso 1 1 calc GR
H30C H 0.499898 0.540167 0.905860 0.056 Uiso 1 1 calc GR
C29 C 0.45536(17) 0.58374(16) 0.7632(8) 0.0485(17) Uani 1 1 d D
H29A H 0.468470 0.598298 0.687892 0.073 Uiso 1 1 calc GR
H29B H 0.469202 0.586431 0.843523 0.073 Uiso 1 1 calc GR
H29C H 0.438708 0.588867 0.791053 0.073 Uiso 1 1 calc GR
C33 C 0.38242(19) 0.35713(19) 0.7964(9) 0.060(2) Uani 1 1 d .
H33A H 0.391303 0.365694 0.703767 0.089 Uiso 1 1 calc GR
H33B H 0.366444 0.334099 0.788788 0.089 Uiso 1 1 calc GR
H33C H 0.399886 0.359994 0.858994 0.089 Uiso 1 1 calc GR
C7 C 0.44736(13) 0.43545(12) 0.8054(5) 0.0254(12) Uani 1 1 d .
H7 H 0.436139 0.424131 0.887130 0.031 Uiso 1 1 calc R
C22 C 0.38477(17) 0.52722(17) 0.1850(6) 0.0426(16) Uani 1 1 d .
C14 C 0.35318(15) 0.37964(16) 0.4839(8) 0.0492(18) Uani 1 1 d .
H14A H 0.348409 0.383039 0.579985 0.074 Uiso 1 1 calc GR
H14B H 0.348431 0.357307 0.473094 0.074 Uiso 1 1 calc GR
H14C H 0.339819 0.383776 0.418887 0.074 Uiso 1 1 calc GR
C16 C 0.40733(14) 0.39012(14) 0.4036(6) 0.0345(13) Uani 1 1 d .
H16 H 0.397589 0.367286 0.398392 0.041 Uiso 1 1 calc R
C23 C 0.39653(18) 0.52937(19) 0.0375(6) 0.0497(18) Uani 1 1 d .
H23A H 0.419308 0.546196 0.031747 0.075 Uiso 1 1 calc GR
H23B H 0.383725 0.534745 -0.025360 0.075 Uiso 1 1 calc GR
H23C H 0.394210 0.508562 0.010118 0.075 Uiso 1 1 calc GR
C31 C 0.33898(16) 0.44879(16) 0.3397(7) 0.0437(16) Uani 1 1 d D
H31A H 0.349938 0.454819 0.248992 0.066 Uiso 1 1 calc GR
H31B H 0.324326 0.457481 0.347550 0.066 Uiso 1 1 calc GR
H31C H 0.326590 0.425198 0.347587 0.066 Uiso 1 1 calc GR
C18 C 0.45571(17) 0.39221(16) 0.2936(7) 0.0464(17) Uani 1 1 d .
H18A H 0.460012 0.398731 0.195248 0.070 Uiso 1 1 calc GR
H18B H 0.441705 0.368726 0.299360 0.070 Uiso 1 1 calc GR
H18C H 0.476143 0.398578 0.341566 0.070 Uiso 1 1 calc GR
C8 C 0.47648(12) 0.43498(12) 0.7731(5) 0.0227(11) Uani 1 1 d .
C4 C 0.34654(14) 0.43913(15) 0.8901(6) 0.0356(14) Uani 1 1 d .
H4 H 0.351653 0.423770 0.926854 0.043 Uiso 1 1 calc R
C12 C 0.52685(13) 0.45096(12) 0.6481(5) 0.0230(11) Uani 1 1 d .
C11 C 0.53072(13) 0.42858(13) 0.7267(5) 0.0255(11) Uani 1 1 d .
H11A H 0.548914 0.426010 0.710430 0.031 Uiso 1 1 calc R
C15 C 0.38840(14) 0.40245(13) 0.4528(5) 0.0287(12) Uani 1 1 d .
C1 C 0.33270(14) 0.48322(16) 0.7765(6) 0.0360(14) Uani 1 1 d .
H1 H 0.327595 0.498283 0.736285 0.043 Uiso 1 1 calc R
C10 C 0.50822(13) 0.40983(13) 0.8292(5) 0.0265(12) Uani 1 1 d .
H10A H 0.511346 0.394881 0.882759 0.032 Uiso 1 1 calc R
C2 C 0.31225(16) 0.46220(17) 0.8763(7) 0.0428(16) Uani 1 1 d .
H2 H 0.293652 0.462965 0.905408 0.051 Uiso 1 1 calc R
C32 C 0.41679(16) 0.45802(16) 0.1502(6) 0.0409(15) Uani 1 1 d D
H32A H 0.412519 0.467434 0.067660 0.061 Uiso 1 1 calc GR
H32B H 0.396527 0.439621 0.183316 0.061 Uiso 1 1 calc GR
H32C H 0.431987 0.450689 0.125705 0.061 Uiso 1 1 calc GR
C3 C 0.31949(15) 0.43981(17) 0.9335(7) 0.0427(16) Uani 1 1 d .
H3 H 0.305745 0.425012 1.002382 0.051 Uiso 1 1 calc R
C9 C 0.48166(12) 0.41305(12) 0.8524(5) 0.0233(11) Uani 1 1 d .
H9 H 0.466560 0.400382 0.922618 0.028 Uiso 1 1 calc R
C17 C 0.43939(14) 0.40835(14) 0.3613(6) 0.0311(12) Uani 1 1 d .
C19 C 0.31215(19) 0.5312(2) 0.3473(8) 0.063(2) Uani 1 1 d .
H19A H 0.292522 0.510877 0.324617 0.094 Uiso 1 1 calc GR
H19B H 0.314808 0.547901 0.280463 0.094 Uiso 1 1 calc GR
H19C H 0.310382 0.537944 0.442026 0.094 Uiso 1 1 calc GR
C24 C 0.4157(3) 0.6190(2) 0.3341(9) 0.083(3) Uani 1 1 d .
H24A H 0.439130 0.633539 0.331661 0.125 Uiso 1 1 calc GR
H24B H 0.404935 0.631759 0.346440 0.125 Uiso 1 1 calc GR
H24C H 0.408578 0.606988 0.246114 0.125 Uiso 1 1 calc GR
C27 C 0.3754(2) 0.57425(19) 0.6772(7) 0.0520(19) Uani 1 1 d .
C26 C 0.38784(19) 0.59712(19) 0.5626(8) 0.0564(19) Uani 1 1 d .
H26A H 0.368919 0.596375 0.516679 0.068 Uiso 1 1 calc R
H26B H 0.400459 0.618845 0.604832 0.068 Uiso 1 1 calc R
C20 C 0.34121(17) 0.52641(19) 0.3390(8) 0.0517(18) Uani 1 1 d .
C21 C 0.35815(18) 0.5322(2) 0.2103(7) 0.0536(19) Uani 1 1 d .
C25 C 0.4070(2) 0.59538(19) 0.4559(8) 0.0549(19) Uani 1 1 d .
C28 C 0.3597(2) 0.5822(2) 0.7898(9) 0.074(3) Uani 1 1 d .
H28A H 0.336286 0.570071 0.776316 0.111 Uiso 1 1 calc GR
H28B H 0.367351 0.605374 0.788298 0.111 Uiso 1 1 calc GR
H28C H 0.365109 0.576332 0.880023 0.111 Uiso 1 1 calc GR

loop_
_atom_site_aniso_label
_atom_site_aniso_U_11
_atom_site_aniso_U_22
_atom_site_aniso_U_33
_atom_site_aniso_U_23
_atom_site_aniso_U_13
_atom_site_aniso_U_12
Nd1 0.01769(15) 0.02105(15) 0.01225(13) 0.00016(10) 0.00020(10) 0.00423(12)
Nd2 0.02407(16) 0.03014(17) 0.01637(14) -0.00027(11) 0.00041(11) 0.01133(13)
O2 0.0197(18) 0.0212(18) 0.0156(16) 0.0036(13) 0.0017(13) 0.0073(15)
O1 0.0203(18) 0.0256(19) 0.0149(16) 0.0005(14) 0.0031(14) 0.0044(15)
O3 0.0206(18) 0.0236(18) 0.0155(16) 0.0008(14) 0.0025(14) 0.0067(15)
O7 0.029(2) 0.038(2) 0.0172(18) -0.0010(16) -0.0048(15) 0.0129(18)
O13 0.034(2) 0.031(2) 0.0175(17) -0.0058(15) -0.0045(15) 0.0131(18)
O9 0.036(2) 0.042(2) 0.0238(19) 0.0016(17) 0.0044(17) 0.021(2)
O12 0.028(2) 0.039(2) 0.030(2) -0.0078(17) -0.0103(17) 0.0162(19)
O4 0.0223(19) 0.027(2) 0.0239(18) -0.0025(15) -0.0012(15) 0.0052(16)
O11 0.0191(18) 0.025(2) 0.0237(18) 0.0000(15) -0.0013(14) 0.0036(16)
O10 0.032(2) 0.042(2) 0.040(2) -0.0147(19) -0.0100(18) 0.021(2)
O5 0.0212(19) 0.0222(19) 0.0265(19) -0.0045(15) -0.0015(15) 0.0037(16)
O6 0.035(2) 0.049(3) 0.027(2) 0.0038(18) -0.0068(17) 0.021(2)
O8 0.057(3) 0.033(2) 0.041(2) 0.0029(19) 0.017(2) 0.022(2)
O14 0.065(4) 0.065(4) 0.123(6) 0.004(4) 0.033(4) 0.011(3)
N2 0.018(2) 0.031(2) 0.018(2) 0.0042(18) 0.0038(17) 0.0078(19)
N1 0.029(3) 0.037(3) 0.020(2) -0.0019(19) 0.0020(19) 0.014(2)
C13 0.019(2) 0.020(3) 0.012(2) -0.0018(18) -0.0040(18) 0.003(2)
C6 0.027(3) 0.029(3) 0.015(2) -0.002(2) -0.002(2) 0.010(2)
N3 0.022(2) 0.030(2) 0.016(2) 0.0009(18) 0.0029(17) 0.009(2)
C5 0.018(3) 0.032(3) 0.020(2) -0.005(2) 0.002(2) 0.007(2)
C30 0.047(4) 0.035(3) 0.017(3) -0.003(2) -0.003(2) 0.010(3)
C29 0.044(4) 0.045(4) 0.054(4) -0.015(3) -0.008(3) 0.021(3)
C33 0.049(4) 0.052(5) 0.067(5) 0.007(4) 0.007(4) 0.017(4)
C7 0.027(3) 0.021(3) 0.014(2) 0.0036(19) 0.000(2) 0.001(2)
C22 0.057(4) 0.052(4) 0.024(3) -0.006(3) -0.010(3) 0.031(4)
C14 0.025(3) 0.034(4) 0.070(5) 0.011(3) 0.009(3) 0.002(3)
C16 0.033(3) 0.018(3) 0.038(3) 0.004(2) 0.003(3) 0.001(2)
C23 0.056(4) 0.071(5) 0.025(3) 0.012(3) 0.003(3) 0.033(4)
C31 0.038(4) 0.041(4) 0.042(4) -0.010(3) -0.022(3) 0.013(3)
C18 0.045(4) 0.032(3) 0.056(4) -0.002(3) 0.013(3) 0.015(3)
C8 0.019(3) 0.025(3) 0.015(2) -0.0021(19) -0.0023(19) 0.004(2)
C4 0.030(3) 0.043(4) 0.030(3) 0.005(3) 0.007(2) 0.015(3)
C12 0.026(3) 0.018(3) 0.015(2) -0.0030(19) -0.001(2) 0.004(2)
C11 0.026(3) 0.024(3) 0.021(2) -0.003(2) -0.002(2) 0.008(2)
C15 0.030(3) 0.022(3) 0.023(3) 0.003(2) 0.002(2) 0.005(2)
C1 0.028(3) 0.046(4) 0.037(3) -0.004(3) 0.001(3) 0.021(3)
C10 0.029(3) 0.025(3) 0.023(3) 0.004(2) 0.000(2) 0.011(2)
C2 0.038(4) 0.052(4) 0.041(4) 0.004(3) 0.016(3) 0.025(3)
C32 0.048(4) 0.045(4) 0.027(3) -0.012(3) -0.007(3) 0.021(3)
C3 0.031(3) 0.054(4) 0.037(3) 0.013(3) 0.016(3) 0.017(3)
C9 0.024(3) 0.017(2) 0.019(2) 0.0034(19) 0.002(2) 0.002(2)
C17 0.034(3) 0.029(3) 0.027(3) 0.001(2) 0.000(2) 0.012(3)
C19 0.059(5) 0.096(7) 0.058(5) 0.008(4) -0.005(4) 0.057(5)
C24 0.147(10) 0.054(5) 0.055(5) 0.018(4) 0.029(6) 0.054(6)
C27 0.077(5) 0.063(5) 0.036(4) -0.002(3) 0.004(3) 0.049(5)
C26 0.056(5) 0.052(5) 0.065(5) -0.005(4) 0.000(4) 0.031(4)
C20 0.041(4) 0.057(5) 0.051(4) -0.003(3) -0.008(3) 0.020(4)
C21 0.049(4) 0.069(5) 0.035(4) 0.004(3) -0.012(3) 0.023(4)
C25 0.059(5) 0.053(5) 0.050(4) 0.006(4) 0.002(4) 0.026(4)
C28 0.096(7) 0.104(7) 0.064(5) 0.002(5) 0.017(5) 0.081(6)

loop_
_atom_type_symbol
_atom_type_description
_atom_type_scat_dispersion_real
_atom_type_scat_dispersion_imag
_atom_type_scat_source
C C 0.0033 0.0016 'International Tables Vol C Tables 4.2.6.8 and 6.1.1.4'
H H 0.0000 0.0000 'International Tables Vol C Tables 4.2.6.8 and 6.1.1.4'
N N 0.0061 0.0033 'International Tables Vol C Tables 4.2.6.8 and 6.1.1.4'
Nd Nd -0.1943 3.0179 'International Tables Vol C Tables 4.2.6.8 and 6.1.1.4'
O O 0.0106 0.0060 'International Tables Vol C Tables 4.2.6.8 and 6.1.1.4'

loop_
_geom_angle_atom_site_label_1
_geom_angle_atom_site_label_2
_geom_angle_atom_site_label_3
_geom_angle
_geom_angle_site_symmetry_1
_geom_angle_site_symmetry_3
Nd1 Nd1 Nd2 131.621(12) 10_666 .
O2 Nd1 Nd1 35.12(8) 10_666 10_666
O2 Nd1 Nd1 35.43(8) . 10_666
O2 Nd1 Nd2 146.94(8) . .
O2 Nd1 Nd2 104.40(8) 10_666 .
O2 Nd1 O2 70.55(13) . 10_666
O2 Nd1 O1 124.63(11) . .
O2 Nd1 O3 127.66(11) . 10_666
O2 Nd1 O13 136.69(12) . .
O2 Nd1 O13 82.08(12) 10_666 .
O2 Nd1 O4 148.25(11) 10_666 .
O2 Nd1 O4 121.23(12) . .
O2 Nd1 O11 75.03(11) 10_666 .
O2 Nd1 O11 70.66(11) . .
O2 Nd1 O5 90.82(12) 10_666 .
O2 Nd1 O5 72.37(12) . .
O2 Nd1 N3 71.16(12) . .
O2 Nd1 N3 137.16(12) 10_666 .
O1 Nd1 Nd1 138.51(8) . 10_666
O1 Nd1 Nd2 35.02(8) . .
O1 Nd1 O2 130.88(12) . 10_666
O1 Nd1 O3 68.57(12) . 10_666
O1 Nd1 O13 98.68(12) . .
O1 Nd1 O4 69.87(12) . .
O1 Nd1 O11 69.70(11) . .
O1 Nd1 O5 137.24(12) . .
O1 Nd1 N3 62.26(13) . .
O3 Nd1 Nd1 97.96(8) 10_666 10_666
O3 Nd1 Nd2 36.86(8) 10_666 .
O3 Nd1 O2 67.59(11) 10_666 10_666
O3 Nd1 O13 65.09(12) 10_666 .
O3 Nd1 O4 110.91(12) 10_666 .
O3 Nd1 O11 69.33(11) 10_666 .
O3 Nd1 O5 136.55(11) 10_666 .
O3 Nd1 N3 126.44(13) 10_666 .
O13 Nd1 Nd1 111.06(9) . 10_666
O13 Nd1 Nd2 71.30(9) . .
O13 Nd1 O11 133.96(12) . .
O4 Nd1 Nd1 147.05(9) . 10_666
O4 Nd1 Nd2 80.84(9) . .
O4 Nd1 O13 69.83(12) . .
O4 Nd1 O11 135.69(11) . .
O4 Nd1 N3 70.95(12) . .
O11 Nd1 Nd1 68.84(7) . 10_666
O11 Nd1 Nd2 76.46(8) . .
O5 Nd1 Nd1 79.87(8) . 10_666
O5 Nd1 Nd2 140.57(8) . .
O5 Nd1 O13 75.22(12) . .
O5 Nd1 O4 68.37(12) . .
O5 Nd1 O11 142.97(12) . .
O5 Nd1 N3 95.35(13) . .
N3 Nd1 Nd1 104.70(10) . 10_666
N3 Nd1 Nd2 97.27(10) . .
N3 Nd1 O13 140.39(13) . .
N3 Nd1 O11 74.81(12) . .
O1 Nd2 Nd1 34.17(8) . .
O1 Nd2 O3 65.84(11) . 10_666
O1 Nd2 O12 65.71(12) . .
O1 Nd2 O10 68.90(13) . .
O1 Nd2 N1 61.78(13) . .
O3 Nd2 Nd1 34.81(8) 10_666 .
O3 Nd2 O12 95.51(12) 10_666 .
O3 Nd2 N1 127.45(13) 10_666 .
O7 Nd2 Nd1 82.53(9) . .
O7 Nd2 O1 110.76(12) . .
O7 Nd2 O3 70.65(12) . 10_666
O7 Nd2 O9 132.97(13) . .
O7 Nd2 O12 68.09(13) . .
O7 Nd2 O10 135.84(13) . .
O7 Nd2 N1 132.70(13) . .
O9 Nd2 Nd1 142.92(9) . .
O9 Nd2 O1 115.90(12) . .
O9 Nd2 O3 134.94(12) . 10_666
O9 Nd2 O12 127.42(13) . .
O9 Nd2 O10 70.02(13) . .
O9 Nd2 N1 69.66(14) . .
O12 Nd2 Nd1 69.45(8) . .
O12 Nd2 N1 66.96(13) . .
O10 Nd2 Nd1 76.05(9) . .
O10 Nd2 O3 69.74(12) . 10_666
O10 Nd2 O12 134.35(13) . .
O10 Nd2 N1 87.76(14) . .
O6 Nd2 Nd1 140.97(11) . .
O6 Nd2 O1 132.99(13) . .
O6 Nd2 O3 142.85(12) . 10_666
O6 Nd2 O7 72.35(13) . .
O6 Nd2 O9 72.05(14) . .
O6 Nd2 O12 73.58(14) . .
O6 Nd2 O10 141.97(14) . .
O6 Nd2 N1 81.63(14) . .
O8 Nd2 Nd1 120.94(11) . .
O8 Nd2 O1 145.47(15) . .
O8 Nd2 O3 86.14(14) . 10_666
O8 Nd2 O7 75.55(14) . .
O8 Nd2 O9 69.70(14) . .
O8 Nd2 O12 140.59(14) . .
O8 Nd2 O10 83.08(16) . .
O8 Nd2 O6 81.54(16) . .
O8 Nd2 N1 139.06(15) . .
N1 Nd2 Nd1 94.94(11) . .
Nd1 O2 Nd1 109.45(13) . 10_666
C13 O2 Nd1 133.7(3) . .
C13 O2 Nd1 115.3(3) . 10_666
Nd1 O1 Nd2 110.80(13) . .
C6 O1 Nd1 119.5(3) . .
C6 O1 Nd2 127.3(3) . .
Nd1 O3 Nd2 108.33(12) 10_666 10_666
C12 O3 Nd1 114.6(3) . 10_666
C12 O3 Nd2 133.9(3) . 10_666
C22 O7 Nd2 130.6(4) . .
C32 O13 Nd1 132.4(4) . .
C27 O9 Nd2 134.6(4) . .
C31 O12 Nd2 128.2(4) . .
C15 O4 Nd1 134.7(4) . .
C30 O11 Nd1 124.6(3) . .
C29 O10 Nd2 130.3(4) . .
C17 O5 Nd1 136.6(4) . .
C20 O6 Nd2 128.9(4) . .
C25 O8 Nd2 135.3(5) . .
C6 N2 N3 111.6(4) . .
C5 N1 Nd2 119.3(3) . .
C1 N1 Nd2 122.7(4) . .
C1 N1 C5 118.0(5) . .
O2 C13 C8 122.8(5) . .
O2 C13 C12 117.7(4) . .
C8 C13 C12 119.4(5) . .
O1 C6 N2 125.2(5) . .
O1 C6 C5 116.9(5) . .
N2 C6 C5 117.9(5) . .
N2 N3 Nd1 116.6(3) . .
C7 N3 Nd1 130.2(3) . .
C7 N3 N2 113.0(4) . .
N1 C5 C6 114.6(5) . .
N1 C5 C4 122.7(5) . .
C4 C5 C6 122.7(5) . .
N3 C7 C8 127.3(5) . .
O7 C22 C23 117.5(6) . .
O7 C22 C21 123.1(6) . .
C21 C22 C23 118.8(6) . .
C15 C16 C17 125.5(5) . .
C13 C8 C7 125.3(5) . .
C13 C8 C9 119.5(5) . .
C9 C8 C7 115.3(4) . .
C3 C4 C5 117.9(6) . .
O3 C12 C13 118.5(4) . .
O3 C12 C11 122.2(5) . .
C11 C12 C13 119.3(5) . .
C12 C11 C10 121.0(5) . .
O4 C15 C14 116.3(5) . .
O4 C15 C16 124.4(5) . .
C16 C15 C14 119.3(5) . .
N1 C1 C2 123.1(6) . .
C9 C10 C11 120.0(5) . .
C1 C2 C3 118.4(6) . .
C4 C3 C2 119.9(6) . .
C10 C9 C8 120.8(5) . .
O5 C17 C16 123.9(5) . .
O5 C17 C18 116.1(5) . .
C16 C17 C18 120.0(5) . .
O9 C27 C26 123.2(6) . .
O9 C27 C28 120.6(7) . .
C26 C27 C28 115.5(7) . .
C25 C26 C27 122.7(7) . .
O6 C20 C19 114.8(6) . .
O6 C20 C21 125.8(7) . .
C21 C20 C19 119.4(7) . .
C20 C21 C22 125.7(6) . .
O8 C25 C24 116.8(7) . .
O8 C25 C26 126.0(7) . .
C26 C25 C24 117.1(7) . .

loop_
_geom_bond_atom_site_label_1
_geom_bond_atom_site_label_2
_geom_bond_distance
_geom_bond_site_symmetry_2
Nd1 Nd1 3.9497(6) 10_666
Nd1 Nd2 4.0148(5) .
Nd1 O2 2.410(3) .
Nd1 O2 2.428(3) 10_666
Nd1 O1 2.413(3) .
Nd1 O3 2.414(4) 10_666
Nd1 O13 2.588(3) .
Nd1 O4 2.500(4) .
Nd1 O11 2.769(4) .
Nd1 O5 2.451(4) .
Nd1 N3 2.576(4) .
Nd2 O1 2.465(4) .
Nd2 O3 2.537(3) 10_666
Nd2 O7 2.446(3) .
Nd2 O9 2.452(4) .
Nd2 O12 2.641(4) .
Nd2 O10 2.528(4) .
Nd2 O6 2.394(4) .
Nd2 O8 2.370(4) .
Nd2 N1 2.670(5) .
O2 C13 1.343(6) .
O1 C6 1.304(6) .
O3 C12 1.359(6) .
O7 C22 1.256(7) .
O13 C32 1.434(7) .
O9 C27 1.233(8) .
O12 C31 1.443(6) .
O4 C15 1.267(7) .
O11 C30 1.450(6) .
O10 C29 1.415(8) .
O5 C17 1.282(7) .
O6 C20 1.270(8) .
O8 C25 1.230(9) .
O14 C33 1.469(10) .
N2 C6 1.306(7) .
N2 N3 1.400(6) .
N1 C5 1.344(7) .
N1 C1 1.343(7) .
C13 C8 1.410(7) .
C13 C12 1.421(7) .
C6 C5 1.491(7) .
N3 C7 1.293(7) .
C5 C4 1.401(8) .
C7 C8 1.437(8) .
C22 C23 1.503(8) .
C22 C21 1.427(10) .
C14 C15 1.509(8) .
C16 C15 1.386(8) .
C16 C17 1.392(8) .
C18 C17 1.492(9) .
C8 C9 1.413(7) .
C4 C3 1.374(8) .
C12 C11 1.394(7) .
C11 C10 1.400(7) .
C1 C2 1.377(9) .
C10 C9 1.371(8) .
C2 C3 1.391(9) .
C19 C20 1.519(10) .
C24 C25 1.530(10) .
C27 C26 1.450(10) .
C27 C28 1.466(10) .
C26 C25 1.401(11) .
C20 C21 1.424(10) .

loop_
_geom_torsion_atom_site_label_1
_geom_torsion_atom_site_label_2
_geom_torsion_atom_site_label_3
_geom_torsion_atom_site_label_4
_geom_torsion
_geom_torsion_site_symmetry_1
Nd1 O2 C13 C8 -36.0(7) .
Nd1 O2 C13 C8 159.7(4) 10_666
Nd1 O2 C13 C12 146.1(3) .
Nd1 O2 C13 C12 -18.1(5) 10_666
Nd1 O1 C6 N2 18.8(7) .
Nd1 O1 C6 C5 -162.1(3) .
Nd1 O3 C12 C13 20.2(5) 10_666
Nd1 O3 C12 C11 -158.0(4) 10_666
Nd1 O4 C15 C14 160.6(4) .
Nd1 O4 C15 C16 -21.2(8) .
Nd1 O5 C17 C16 15.6(9) .
Nd1 O5 C17 C18 -165.9(4) .
Nd1 N3 C7 C8 2.8(8) .
Nd2 O1 C6 N2 179.4(4) .
Nd2 O1 C6 C5 -1.5(6) .
Nd2 O3 C12 C13 177.2(3) 10_666
Nd2 O3 C12 C11 -1.1(7) 10_666
Nd2 O7 C22 C23 161.8(4) .
Nd2 O7 C22 C21 -26.6(10) .
Nd2 O9 C27 C26 -22.6(12) .
Nd2 O9 C27 C28 167.4(6) .
Nd2 O6 C20 C19 -153.8(5) .
Nd2 O6 C20 C21 29.6(11) .
Nd2 O8 C25 C24 -150.3(6) .
Nd2 O8 C25 C26 26.7(13) .
Nd2 N1 C5 C6 4.4(6) .
Nd2 N1 C5 C4 -176.0(4) .
Nd2 N1 C1 C2 177.2(5) .
O2 C13 C8 C7 3.8(8) .
O2 C13 C8 C9 -175.5(4) .
O2 C13 C12 O3 -1.4(6) .
O2 C13 C12 C11 176.9(4) .
O1 C6 C5 N1 -2.2(7) .
O1 C6 C5 C4 178.3(5) .
O3 C12 C11 C10 177.7(5) .
O7 C22 C21 C20 -1.2(12) .
O9 C27 C26 C25 1.3(13) .
O6 C20 C21 C22 -0.4(13) .
N2 C6 C5 N1 177.0(5) .
N2 C6 C5 C4 -2.6(8) .
N2 N3 C7 C8 178.5(5) .
N1 C5 C4 C3 -1.5(9) .
N1 C1 C2 C3 -1.0(10) .
C13 C8 C9 C10 -2.0(7) .
C13 C12 C11 C10 -0.5(7) .
C6 N2 N3 Nd1 -16.1(5) .
C6 N2 N3 C7 167.6(5) .
C6 C5 C4 C3 178.0(5) .
N3 N2 C6 O1 -0.7(7) .
N3 N2 C6 C5 -179.8(4) .
N3 C7 C8 C13 11.5(9) .
N3 C7 C8 C9 -169.1(5) .
C5 N1 C1 C2 0.6(9) .
C5 C4 C3 C2 1.1(10) .
C7 C8 C9 C10 178.5(5) .
C23 C22 C21 C20 170.3(7) .
C8 C13 C12 O3 -179.3(4) .
C8 C13 C12 C11 -1.0(7) .
C12 C13 C8 C7 -178.4(5) .
C12 C13 C8 C9 2.3(7) .
C12 C11 C10 C9 0.8(8) .
C11 C10 C9 C8 0.5(8) .
C15 C16 C17 O5 6.2(10) .
C15 C16 C17 C18 -172.2(6) .
C1 N1 C5 C6 -178.9(5) .
C1 N1 C5 C4 0.7(8) .
C1 C2 C3 C4 0.1(10) .
C17 C16 C15 O4 -3.0(10) .
C17 C16 C15 C14 175.1(6) .
C19 C20 C21 C22 -176.8(8) .
C27 C26 C25 O8 -2.7(14) .
C27 C26 C25 C24 174.3(8) .
C28 C27 C26 C25 171.7(8) .
